data_7216658
loop_
_publ_author_name
'Aaker\"oy, Christer B.'
'Wijethunga, Tharanga K.'
'Haj, Mohammad Abul'
'Desper, John'
'Moore, Curtis'

_publ_section_title
;
 The structural landscape of heteroaryl-2-imidazoles: competing halogen-
 and hydrogen-bond interactions
;
_journal_issue 31
_journal_name_full CrystEngComm
_journal_page_first 7218
_journal_paper_doi 10.1039/C4CE00803K
_journal_volume 16
_journal_year 2014
_chemical_formula_moiety '2(C8 H7 N3), C2 F4 I2'
_chemical_formula_sum 'C18 H14 F4 I2 N6'
_chemical_formula_weight 644.15
_chemical_name_systematic
; 
 ? 
;
_space_group_IT_number 14
_symmetry_cell_setting monoclinic
_symmetry_space_group_name_Hall '-P 2ybc'
_symmetry_space_group_name_H-M 'P 1 21/c 1'
_atom_sites_solution_hydrogens geom
_atom_sites_solution_primary direct
_atom_sites_solution_secondary difmap
_audit_creation_method SHELXL-97
_cell_angle_alpha 90.00
_cell_angle_beta 100.4930(10)
_cell_angle_gamma 90.00
_cell_formula_units_Z 2
_cell_length_a 12.3214(7)
_cell_length_b 8.9036(5)
_cell_length_c 9.8742(6)
_cell_measurement_reflns_used 9902
_cell_measurement_temperature 100(2)
_cell_measurement_theta_max 27.49
_cell_measurement_theta_min 2.84
_cell_volume 1065.13(11)
_computing_cell_refinement 'Bruker SAINT'
_computing_data_collection 'Bruker APEX2'
_computing_data_reduction 'Bruker SAINT'
_computing_molecular_graphics 'Bruker SHELXTL'
_computing_publication_material 'Bruker SHELXTL'
_computing_structure_refinement 'SHELXL-97 (Sheldrick, 2008)'
_computing_structure_solution 'SHELXS-97 (Sheldrick, 2008)'
_diffrn_ambient_temperature 100(2)
_diffrn_measured_fraction_theta_full 1.000
_diffrn_measured_fraction_theta_max 0.996
_diffrn_measurement_device_type 'Bruker APEX CCD'
_diffrn_measurement_method '\f and \w scans'
_diffrn_radiation_monochromator graphite
_diffrn_radiation_source 'fine-focus sealed tube'
_diffrn_radiation_type MoK\a
_diffrn_radiation_wavelength 0.71073
_diffrn_reflns_av_R_equivalents 0.0315
_diffrn_reflns_av_sigmaI/netI 0.0172
_diffrn_reflns_limit_h_max 16
_diffrn_reflns_limit_h_min -15
_diffrn_reflns_limit_k_max 11
_diffrn_reflns_limit_k_min -11
_diffrn_reflns_limit_l_max 12
_diffrn_reflns_limit_l_min -12
_diffrn_reflns_number 15508
_diffrn_reflns_theta_full 25.00
_diffrn_reflns_theta_max 27.49
_diffrn_reflns_theta_min 1.68
_exptl_absorpt_coefficient_mu 3.004
_exptl_absorpt_correction_T_max 0.6784
_exptl_absorpt_correction_T_min 0.3515
_exptl_absorpt_correction_type multi-scan
_exptl_absorpt_process_details SADABS
_exptl_crystal_colour colourless
_exptl_crystal_density_diffrn 2.008
_exptl_crystal_density_meas ?
_exptl_crystal_density_method 'not measured'
_exptl_crystal_description rod
_exptl_crystal_F_000 612
_exptl_crystal_size_max 0.44
_exptl_crystal_size_mid 0.20
_exptl_crystal_size_min 0.14
_refine_diff_density_max 0.913
_refine_diff_density_min -0.609
_refine_diff_density_rms 0.087
_refine_ls_extinction_coef 'not measured'
_refine_ls_extinction_method none
_refine_ls_goodness_of_fit_ref 1.037
_refine_ls_hydrogen_treatment mixed
_refine_ls_matrix_type full
_refine_ls_number_parameters 144
_refine_ls_number_reflns 2435
_refine_ls_number_restraints 0
_refine_ls_restrained_S_all 1.037
_refine_ls_R_factor_all 0.0224
_refine_ls_R_factor_gt 0.0215
_refine_ls_shift/su_max 0.004
_refine_ls_shift/su_mean 0.000
_refine_ls_structure_factor_coef Fsqd
_refine_ls_weighting_details 'calc w=1/[\s^2^(Fo^2^)+(0.0328P)^2^+1.1200P] where P=(Fo^2^+2Fc^2^)/3'
_refine_ls_weighting_scheme calc
_refine_ls_wR_factor_gt 0.0564
_refine_ls_wR_factor_ref 0.0570
_reflns_number_gt 2327
_reflns_number_total 2435
_reflns_threshold_expression >2sigma(I)
_cod_data_source_file c4ce00803k2.cif
_cod_data_source_block A2D1
_cod_depositor_comments
;
The following automatic conversions were performed:

'_symmetry_cell_setting' value 'Monoclinic' changed to 'monoclinic'
according to
/usr/data/users/saulius/crontab/automatic-downloads/rss-feeds/RSC/lib/dictionaries/cif_core.dic
dictionary named 'cif_core.dic' version 2.4.2 from 2011-04-26.

Automatic conversion script
Id: cif_fix_values 2281 2013-09-26 08:29:07Z andrius 

 Adding full bibliography for 7216657--7216671.cif.

The following automatic conversions were performed:

'_exptl_crystal_density_meas' value 'not measured' was changed to '?'
- the value is perceived as not measured.

Automatic conversion script
Id: cif_fix_values 3008 2015-01-20 13:52:24Z robertas 
;
_cod_original_sg_symbol_H-M P2(1)/c
_cod_database_code 7216658

loop_
_symmetry_equiv_pos_as_xyz
'x, y, z'
'-x, y+1/2, -z+1/2'
'-x, -y, -z'
'x, -y-1/2, z-1/2'

loop_
_atom_site_label
_atom_site_type_symbol
_atom_site_fract_x
_atom_site_fract_y
_atom_site_fract_z
_atom_site_U_iso_or_equiv
_atom_site_adp_type
_atom_site_occupancy
_atom_site_symmetry_multiplicity
_atom_site_calc_flag
_atom_site_refinement_flags
_atom_site_disorder_assembly
_atom_site_disorder_group
I1 I -0.39973(6) -0.06697(8) -0.19783(6) 0.02377(12) Uani 0.953(4) 1 d P A 1
I1B I -0.4231(9) -0.0346(12) -0.2225(10) 0.02377(12) Uani 0.047(4) 1 d P A 2
F1 F -0.39086(16) -0.0977(2) 0.09716(17) 0.0519(5) Uani 1 1 d . A 1
F2 F -0.54533(19) -0.1836(2) -0.0240(2) 0.0640(6) Uani 1 1 d . A 1
N1 N -0.28619(17) -0.0662(2) -0.4249(2) 0.0267(4) Uani 1 1 d . . .
N2 N 0.01976(15) -0.3020(2) -0.35640(18) 0.0212(4) Uani 1 1 d . . .
N3 N 0.03668(15) -0.2786(2) -0.57511(18) 0.0201(4) Uani 1 1 d . . .
H3 H 0.023(3) -0.258(3) -0.659(3) 0.033(8) Uiso 1 1 d . . .
C1 C -0.4713(2) -0.0721(3) -0.0140(3) 0.0294(5) Uani 1 1 d . . .
C2 C -0.30891(19) 0.0241(3) -0.5348(2) 0.0282(5) Uani 1 1 d . A .
H2 H -0.3739 0.0837 -0.5462 0.034 Uiso 1 1 calc R . .
C3 C -0.2418(2) 0.0344(3) -0.6325(2) 0.0265(5) Uani 1 1 d . . .
H3A H -0.2609 0.0994 -0.7095 0.032 Uiso 1 1 calc R A .
C4 C -0.1463(2) -0.0513(2) -0.6170(2) 0.0223(4) Uani 1 1 d . A .
H4 H -0.0986 -0.0454 -0.6824 0.027 Uiso 1 1 calc R . .
C5 C -0.12171(17) -0.1465(2) -0.5031(2) 0.0186(4) Uani 1 1 d . . .
C6 C -0.19492(18) -0.1500(3) -0.4109(2) 0.0229(4) Uani 1 1 d . A .
H6 H -0.1790 -0.2155 -0.3340 0.028 Uiso 1 1 calc R . .
C7 C -0.02293(17) -0.2407(2) -0.4776(2) 0.0183(4) Uani 1 1 d . A .
C8 C 0.11022(19) -0.3819(3) -0.3791(2) 0.0241(4) Uani 1 1 d . . .
H8 H 0.1579 -0.4380 -0.3111 0.029 Uiso 1 1 calc R . .
C9 C 0.12157(18) -0.3688(3) -0.5134(2) 0.0238(4) Uani 1 1 d . . .
H9 H 0.1771 -0.4132 -0.5557 0.029 Uiso 1 1 calc R . .

loop_
_atom_site_aniso_label
_atom_site_aniso_U_11
_atom_site_aniso_U_22
_atom_site_aniso_U_33
_atom_site_aniso_U_23
_atom_site_aniso_U_13
_atom_site_aniso_U_12
I1 0.02066(17) 0.03131(18) 0.02125(14) -0.00289(12) 0.00887(13) 0.00028(14)
I1B 0.02066(17) 0.03131(18) 0.02125(14) -0.00289(12) 0.00887(13) 0.00028(14)
F1 0.0511(10) 0.0786(13) 0.0283(8) 0.0127(8) 0.0129(7) 0.0359(10)
F2 0.0973(16) 0.0378(9) 0.0761(13) -0.0261(9) 0.0668(13) -0.0378(10)
N1 0.0250(10) 0.0342(11) 0.0221(9) -0.0036(7) 0.0077(8) 0.0038(7)
N2 0.0229(8) 0.0251(9) 0.0166(8) 0.0013(7) 0.0064(7) 0.0004(7)
N3 0.0223(8) 0.0254(9) 0.0138(8) -0.0003(7) 0.0063(7) 0.0011(7)
C1 0.0353(13) 0.0273(13) 0.0291(12) 0.0018(9) 0.0151(10) 0.0005(9)
C2 0.0247(11) 0.0321(12) 0.0275(11) -0.0046(9) 0.0040(9) 0.0074(10)
C3 0.0311(12) 0.0266(11) 0.0211(10) 0.0024(9) 0.0028(9) 0.0040(9)
C4 0.0263(11) 0.0237(10) 0.0179(10) -0.0016(8) 0.0063(8) 0.0001(8)
C5 0.0201(9) 0.0203(10) 0.0156(9) -0.0035(7) 0.0041(7) -0.0018(8)
C6 0.0243(10) 0.0273(11) 0.0183(9) -0.0018(8) 0.0070(8) -0.0007(9)
C7 0.0204(9) 0.0211(10) 0.0146(8) -0.0017(7) 0.0066(7) -0.0028(8)
C8 0.0246(10) 0.0272(11) 0.0209(10) 0.0021(9) 0.0052(8) 0.0034(9)
C9 0.0235(10) 0.0276(11) 0.0217(10) -0.0001(8) 0.0083(8) 0.0037(9)

loop_
_atom_type_symbol
_atom_type_description
_atom_type_scat_dispersion_real
_atom_type_scat_dispersion_imag
_atom_type_scat_source
C C 0.0033 0.0016 'International Tables Vol C Tables 4.2.6.8 and 6.1.1.4'
H H 0.0000 0.0000 'International Tables Vol C Tables 4.2.6.8 and 6.1.1.4'
F F 0.0171 0.0103 'International Tables Vol C Tables 4.2.6.8 and 6.1.1.4'
I I -0.4742 1.8119 'International Tables Vol C Tables 4.2.6.8 and 6.1.1.4'
N N 0.0061 0.0033 'International Tables Vol C Tables 4.2.6.8 and 6.1.1.4'

loop_
_geom_angle_atom_site_label_1
_geom_angle_atom_site_label_2
_geom_angle_atom_site_label_3
_geom_angle
_geom_angle_site_symmetry_1
_geom_angle_site_symmetry_3
C1 I1 N1 174.73(10) . .
C6 N1 C2 117.8(2) . .
C6 N1 I1 116.26(15) . .
C2 N1 I1 125.37(15) . .
C7 N2 C8 105.34(17) . .
C7 N3 C9 107.34(17) . .
C7 N3 H3 128(2) . .
C9 N3 H3 125(2) . .
F2 C1 F1 108.8(2) . .
F2 C1 C1 107.9(3) . 3_455
F1 C1 C1 107.0(3) . 3_455
F2 C1 I1 109.30(17) . .
F1 C1 I1 109.46(17) . .
C1 C1 I1 114.2(2) 3_455 .
F2 C1 I1B 109.2(2) . .
F1 C1 I1B 119.0(4) . .
C1 C1 I1B 104.4(4) 3_455 .
I1 C1 I1B 11.2(4) . .
N1 C2 C3 122.8(2) . .
N1 C2 H2 118.6 . .
C3 C2 H2 118.6 . .
C2 C3 C4 119.3(2) . .
C2 C3 H3A 120.3 . .
C4 C3 H3A 120.3 . .
C3 C4 C5 118.5(2) . .
C3 C4 H4 120.7 . .
C5 C4 H4 120.7 . .
C6 C5 C4 117.9(2) . .
C6 C5 C7 119.46(19) . .
C4 C5 C7 122.59(19) . .
N1 C6 C5 123.6(2) . .
N1 C6 H6 118.2 . .
C5 C6 H6 118.2 . .
N2 C7 N3 111.09(19) . .
N2 C7 C5 124.74(18) . .
N3 C7 C5 124.16(18) . .
C9 C8 N2 110.14(19) . .
C9 C8 H8 124.9 . .
N2 C8 H8 124.9 . .
C8 C9 N3 106.10(19) . .
C8 C9 H9 127.0 . .
N3 C9 H9 127.0 . .

loop_
_geom_bond_atom_site_label_1
_geom_bond_atom_site_label_2
_geom_bond_distance
_geom_bond_site_symmetry_2
I1 C1 2.159(3) .
I1 N1 2.851(2) .
I1B C1 2.270(7) .
F1 C1 1.357(3) .
F2 C1 1.340(3) .
N1 C6 1.335(3) .
N1 C2 1.339(3) .
N2 C7 1.333(3) .
N2 C8 1.375(3) .
N3 C7 1.356(3) .
N3 C9 1.371(3) .
N3 H3 0.84(3) .
C1 C1 1.515(5) 3_455
C2 C3 1.384(3) .
C2 H2 0.9500 .
C3 C4 1.387(3) .
C3 H3A 0.9500 .
C4 C5 1.397(3) .
C4 H4 0.9500 .
C5 C6 1.393(3) .
C5 C7 1.462(3) .
C6 H6 0.9500 .
C8 C9 1.364(3) .
C8 H8 0.9500 .
C9 H9 0.9500 .

loop_
_geom_hbond_atom_site_label_D
_geom_hbond_atom_site_label_H
_geom_hbond_atom_site_label_A
_geom_hbond_distance_DH
_geom_hbond_distance_HA
_geom_hbond_distance_DA
_geom_hbond_angle_DHA
_geom_hbond_site_symmetry_A
N3 H3 N2 0.84(3) 2.01(3) 2.839(2) 169(3) 4
